data_1576739
loop_
_publ_author_name
'Back, Nick'
'Guthrie, Emylie'
'Zhu, Chengxu'
'de Visser, Sam P.'
'Tahsini, Laleh'

_publ_section_title
;
 Metal ligand cooperativity in the direct carboxylation and esterification
 of terminal alkynes by Cu-CNC complexes bearing 2,6-lutidine linkers.
;
_journal_issue 4
_journal_name_full 'Chemical science'
_journal_page_first 2087
_journal_page_last 2101
_journal_paper_doi 10.1039/d5sc08379f
_journal_volume 17
_journal_year 2026
_chemical_formula_moiety 'C37 H45 Cu N5, F6 P, C2 H3 N'
_chemical_formula_sum 'C39 H48 Cu F6 N6 P'
_chemical_formula_weight 809.34
_chemical_properties_physical Air-sensitive,Moisture-sensitive
_space_group_crystal_system monoclinic
_space_group_IT_number 14
_space_group_name_Hall '-P 2yn'
_space_group_name_H-M_alt 'P 1 21/n 1'
_atom_sites_solution_hydrogens geom
_atom_sites_solution_primary dual
_audit_creation_date 2023-10-27
_audit_creation_method
;
Olex2 1.5
(compiled 2023.08.24 svn.re1ec1418 for OlexSys, GUI svn.r6817)
;
_audit_update_record
;
2025-01-09 deposited with the CCDC.	2026-01-08 downloaded from the CCDC.
;
_cell_angle_alpha 90
_cell_angle_beta 93.337(2)
_cell_angle_gamma 90
_cell_formula_units_Z 4
_cell_length_a 11.0022(4)
_cell_length_b 15.0039(5)
_cell_length_c 23.1511(8)
_cell_measurement_reflns_used 9947
_cell_measurement_temperature 100.00
_cell_measurement_theta_max 30.120
_cell_measurement_theta_min 2.224
_cell_volume 3815.2(2)
_computing_cell_refinement 'SAINT V8.40B (?, 2016)'
_computing_data_reduction 'SAINT V8.40B (?, 2016)'
_computing_molecular_graphics 'Olex2 1.5 (Dolomanov et al., 2009)'
_computing_publication_material 'Olex2 1.5 (Dolomanov et al., 2009)'
_computing_structure_refinement 'XL  (Sheldrick, 2008)'
_computing_structure_solution 'SHELXT 2018/2 (Sheldrick, 2018)'
_diffrn_ambient_temperature 100.00
_diffrn_measured_fraction_theta_full 1.000
_diffrn_measured_fraction_theta_max 1.000
_diffrn_measurement_device_type 'Bruker D8 Venture Duo with Photon 3'
_diffrn_radiation_type MoK\a
_diffrn_radiation_wavelength 0.71073
_diffrn_reflns_av_R_equivalents 0.0705
_diffrn_reflns_av_unetI/netI 0.0273
_diffrn_reflns_Laue_measured_fraction_full 1.000
_diffrn_reflns_Laue_measured_fraction_max 1.000
_diffrn_reflns_limit_h_max 14
_diffrn_reflns_limit_h_min -14
_diffrn_reflns_limit_k_max 20
_diffrn_reflns_limit_k_min -20
_diffrn_reflns_limit_l_max 30
_diffrn_reflns_limit_l_min -30
_diffrn_reflns_number 125754
_diffrn_reflns_point_group_measured_fraction_full 1.000
_diffrn_reflns_point_group_measured_fraction_max 1.000
_diffrn_reflns_theta_full 25.242
_diffrn_reflns_theta_max 28.282
_diffrn_reflns_theta_min 2.006
_diffrn_source_current 1.4
_diffrn_source_power 0.07
_diffrn_source_voltage 50.0
_exptl_absorpt_coefficient_mu 0.681
_exptl_absorpt_correction_T_max 0.7461
_exptl_absorpt_correction_T_min 0.7107
_exptl_absorpt_correction_type numerical
_exptl_absorpt_process_details
;
SADABS-2016/2 (Bruker,2016/2) was used for absorption correction.
wR2(int) was 0.0770 before and 0.0666 after correction.
The Ratio of minimum to maximum transmission is 0.9526.
The \l/2 correction factor is Not present.
;
_exptl_crystal_colour 'clear yellow'
_exptl_crystal_colour_lustre clear
_exptl_crystal_colour_primary yellow
_exptl_crystal_density_diffrn 1.409
_exptl_crystal_description irregular
_exptl_crystal_F_000 1688
_exptl_crystal_size_max 0.216
_exptl_crystal_size_mid 0.193
_exptl_crystal_size_min 0.186
_refine_diff_density_max 0.357
_refine_diff_density_min -0.346
_refine_diff_density_rms 0.054
_refine_ls_extinction_method none
_refine_ls_goodness_of_fit_ref 1.023
_refine_ls_hydrogen_treatment constr
_refine_ls_matrix_type full
_refine_ls_number_parameters 498
_refine_ls_number_reflns 9463
_refine_ls_number_restraints 24
_refine_ls_restrained_S_all 1.022
_refine_ls_R_factor_all 0.0376
_refine_ls_R_factor_gt 0.0300
_refine_ls_shift/su_max 0.001
_refine_ls_shift/su_mean 0.000
_refine_ls_structure_factor_coef Fsqd
_refine_ls_weighting_details 'w=1/[\s^2^(Fo^2^)+(0.0271P)^2^+2.8972P] where P=(Fo^2^+2Fc^2^)/3'
_refine_ls_weighting_scheme calc
_refine_ls_wR_factor_gt 0.0701
_refine_ls_wR_factor_ref 0.0753
_reflns_Friedel_coverage 0.000
_reflns_number_gt 8232
_reflns_number_total 9463
_reflns_threshold_expression 'I > 2\s(I)'
_cod_data_source_file d5sc08379f2.cif
_cod_data_source_block tah23_07
_cod_database_code 1576739
_shelx_shelxl_version_number 2019/1
_shelx_space_group_comment
;
The symmetry employed for this shelxl refinement is uniquely defined
by the following loop, which should always be used as a source of
symmetry information in preference to the above space-group names.
They are only intended as comments.
;
_shelx_estimated_absorpt_t_max 0.884
_shelx_estimated_absorpt_t_min 0.867
_olex2_refinement_description
;
1. Fixed Uiso
 At 1.2 times of:
  All C(H) groups, All C(H,H) groups
 At 1.5 times of:
  All C(H,H,H) groups
2. Uiso/Uaniso restraints and constraints
C32 \\sim C33B \\sim C33A: within 2A with sigma of 0.04 and sigma for terminal
atoms of 0.08 within 2A
3. Rigid body (RIGU) restrains
 C33B, C33A, C32
 with sigma for 1-2 distances of 0.004 and sigma for 1-3 distances of 0.004
4. Others
 Sof(H32A)=Sof(C33B)=Sof(H33D)=Sof(H33E)=Sof(H33F)=1-FVAR(1)
 Sof(H32)=Sof(C33A)=Sof(H33A)=Sof(H33B)=Sof(H33C)=FVAR(1)
5.a Ternary CH refined with riding coordinates:
 C20(H20), C23(H23), C32(H32), C32(H32A), C35(H35)
5.b Secondary CH2 refined with riding coordinates:
 C4(H4A,H4B), C10(H10A,H10B)
5.c Aromatic/amide H refined with riding coordinates:
 C2(H2), C3(H3), C7(H7), C8(H8), C9(H9), C12(H12), C13(H13), C16(H16),
 C17(H17), C18(H18), C28(H28), C29(H29), C30(H30)
5.d Idealised Me refined as rotating group:
 C21(H21A,H21B,H21C), C22(H22A,H22B,H22C), C24(H24A,H24B,H24C), C25(H25A,H25B,
 H25C), C33A(H33A,H33B,H33C), C33B(H33D,H33E,H33F), C34(H34A,H34B,H34C),
 C36(H36A,H36B,H36C), C37(H37A,H37B,H37C), C39(H39A,H39B,H39C)
;
_olex2_exptl_crystal_mounting_method 'MiTeGen 100 micron MicroLoop'
_olex2_submission_special_instructions 'No special instructions were received'

loop_
_space_group_symop_operation_xyz
'x, y, z'
'-x+1/2, y+1/2, -z+1/2'
'-x, -y, -z'
'x-1/2, -y-1/2, z-1/2'

loop_
_atom_site_label
_atom_site_type_symbol
_atom_site_fract_x
_atom_site_fract_y
_atom_site_fract_z
_atom_site_U_iso_or_equiv
_atom_site_adp_type
_atom_site_occupancy
_atom_site_site_symmetry_order
_atom_site_calc_flag
_atom_site_refinement_flags_posn
_atom_site_refinement_flags_adp
_atom_site_refinement_flags_occupancy
_atom_site_disorder_assembly
_atom_site_disorder_group
Cu1 Cu -0.02377(2) 0.56316(2) 0.31131(2) 0.01238(5) Uani 1 1 d . . . . .
N1 N 0.23322(11) 0.62971(8) 0.33293(5) 0.0127(2) Uani 1 1 d . . . . .
N2 N 0.19559(11) 0.50491(8) 0.37283(5) 0.0121(2) Uani 1 1 d . . . . .
N3 N -0.06630(11) 0.48959(8) 0.39333(5) 0.0141(2) Uani 1 1 d . . . . .
N4 N -0.28125(11) 0.54721(8) 0.32255(5) 0.0138(2) Uani 1 1 d . . . . .
N5 N -0.24737(11) 0.53660(8) 0.23298(5) 0.0122(2) Uani 1 1 d . . . . .
C1 C 0.14425(13) 0.56716(9) 0.33605(6) 0.0129(3) Uani 1 1 d . . . . .
C2 C 0.31353(13) 0.52800(10) 0.39184(6) 0.0143(3) Uani 1 1 d . . . . .
H2 H 0.366999 0.494820 0.417366 0.017 Uiso 1 1 calc R U . . .
C3 C 0.33705(13) 0.60698(10) 0.36682(6) 0.0145(3) Uani 1 1 d . . . . .
H3 H 0.410250 0.640467 0.371468 0.017 Uiso 1 1 calc R U . . .
C4 C 0.13446(13) 0.42234(9) 0.38943(6) 0.0147(3) Uani 1 1 d . . . . .
H4A H 0.191458 0.387604 0.415316 0.018 Uiso 1 1 calc R U . . .
H4B H 0.116317 0.386261 0.354177 0.018 Uiso 1 1 calc R U . . .
C5 C 0.01716(13) 0.43610(9) 0.41965(6) 0.0129(3) Uani 1 1 d . . . . .
C6 C -0.17579(13) 0.49808(9) 0.41543(6) 0.0138(3) Uani 1 1 d . . . . .
C7 C -0.20626(14) 0.45306(10) 0.46489(6) 0.0160(3) Uani 1 1 d . . . . .
H7 H -0.284959 0.458910 0.479302 0.019 Uiso 1 1 calc R U . . .
C8 C -0.11844(14) 0.39915(10) 0.49276(6) 0.0170(3) Uani 1 1 d . . . . .
H8 H -0.136031 0.368501 0.527198 0.020 Uiso 1 1 calc R U . . .
C9 C -0.00480(14) 0.39021(9) 0.47012(6) 0.0158(3) Uani 1 1 d . . . . .
H9 H 0.056253 0.353687 0.488674 0.019 Uiso 1 1 calc R U . . .
C10 C -0.26427(14) 0.56248(10) 0.38506(6) 0.0166(3) Uani 1 1 d . . . . .
H10A H -0.344109 0.557328 0.402409 0.020 Uiso 1 1 calc R U . . .
H10B H -0.234325 0.624050 0.391778 0.020 Uiso 1 1 calc R U . . .
C11 C -0.19078(13) 0.55550(9) 0.28517(6) 0.0125(3) Uani 1 1 d . . . . .
C12 C -0.36972(13) 0.51700(10) 0.23748(6) 0.0168(3) Uani 1 1 d . . . . .
H12 H -0.427107 0.501813 0.206810 0.020 Uiso 1 1 calc R U . . .
C13 C -0.39090(13) 0.52387(10) 0.29426(6) 0.0173(3) Uani 1 1 d . . . . .
H13 H -0.466263 0.514499 0.311375 0.021 Uiso 1 1 calc R U . . .
C14 C 0.21640(13) 0.71234(9) 0.30120(6) 0.0133(3) Uani 1 1 d . . . . .
C15 C 0.18886(13) 0.78939(10) 0.33209(6) 0.0148(3) Uani 1 1 d . . . . .
C16 C 0.16692(14) 0.86743(10) 0.30057(7) 0.0182(3) Uani 1 1 d . . . . .
H16 H 0.148713 0.920926 0.320245 0.022 Uiso 1 1 calc R U . . .
C17 C 0.17136(14) 0.86796(10) 0.24074(7) 0.0188(3) Uani 1 1 d . . . . .
H17 H 0.154465 0.921416 0.219787 0.023 Uiso 1 1 calc R U . . .
C18 C 0.20021(13) 0.79118(10) 0.21148(6) 0.0167(3) Uani 1 1 d . . . . .
H18 H 0.202650 0.792586 0.170539 0.020 Uiso 1 1 calc R U . . .
C19 C 0.22583(13) 0.71156(10) 0.24103(6) 0.0143(3) Uani 1 1 d . . . . .
C20 C 0.17757(14) 0.78797(10) 0.39733(6) 0.0176(3) Uani 1 1 d . . . . .
H20 H 0.224388 0.735501 0.413331 0.021 Uiso 1 1 calc R U . . .
C21 C 0.22880(17) 0.87166(12) 0.42758(7) 0.0262(3) Uani 1 1 d . . . . .
H21A H 0.312698 0.881300 0.416911 0.039 Uiso 1 1 calc R U . . .
H21B H 0.227715 0.864051 0.469585 0.039 Uiso 1 1 calc R U . . .
H21C H 0.178830 0.923245 0.415614 0.039 Uiso 1 1 calc R U . . .
C22 C 0.04326(15) 0.77483(11) 0.41005(7) 0.0230(3) Uani 1 1 d . . . . .
H22A H -0.005283 0.823864 0.392843 0.034 Uiso 1 1 calc R U . . .
H22B H 0.035347 0.774108 0.451993 0.034 Uiso 1 1 calc R U . . .
H22C H 0.014038 0.718145 0.393432 0.034 Uiso 1 1 calc R U . . .
C23 C 0.26175(14) 0.62916(10) 0.20783(6) 0.0166(3) Uani 1 1 d . . . . .
H23 H 0.286809 0.581818 0.236505 0.020 Uiso 1 1 calc R U . . .
C24 C 0.36981(15) 0.64833(12) 0.17082(7) 0.0243(3) Uani 1 1 d . . . . .
H24A H 0.345676 0.692212 0.140962 0.036 Uiso 1 1 calc R U . . .
H24B H 0.395062 0.593074 0.152395 0.036 Uiso 1 1 calc R U . . .
H24C H 0.437777 0.671976 0.195443 0.036 Uiso 1 1 calc R U . . .
C25 C 0.15362(15) 0.59406(12) 0.16989(8) 0.0259(3) Uani 1 1 d . . . . .
H25A H 0.085674 0.581061 0.194127 0.039 Uiso 1 1 calc R U . . .
H25B H 0.177499 0.539468 0.150258 0.039 Uiso 1 1 calc R U . . .
H25C H 0.128443 0.639160 0.141007 0.039 Uiso 1 1 calc R U . . .
C26 C -0.18772(12) 0.53540(9) 0.17905(6) 0.0121(3) Uani 1 1 d . . . . .
C27 C -0.13781(13) 0.45493(10) 0.16119(6) 0.0144(3) Uani 1 1 d . . . . .
C28 C -0.08577(14) 0.45490(10) 0.10757(6) 0.0189(3) Uani 1 1 d . . . . .
H28 H -0.052304 0.401371 0.093387 0.023 Uiso 1 1 calc R U . . .
C29 C -0.08244(15) 0.53208(11) 0.07486(6) 0.0204(3) Uani 1 1 d . . . . .
H29 H -0.046348 0.530805 0.038579 0.025 Uiso 1 1 calc R U . . .
C30 C -0.13084(14) 0.61095(10) 0.09420(6) 0.0183(3) Uani 1 1 d . . . . .
H30 H -0.126547 0.663384 0.071408 0.022 Uiso 1 1 calc R U . . .
C31 C -0.18598(13) 0.61410(10) 0.14701(6) 0.0144(3) Uani 1 1 d . . . . .
C32 C -0.14063(14) 0.37050(10) 0.19734(7) 0.0177(3) Uani 1 1 d . U . . .
H32 H -0.164895 0.386306 0.237027 0.021 Uiso 0.74(3) 1 calc R U P A 1
H32A H -0.179095 0.390480 0.233229 0.021 Uiso 0.26(3) 1 calc R U P A 2
C33A C -0.0170(6) 0.3237(5) 0.2023(3) 0.0281(10) Uani 0.74(3) 1 d . U P A 1
H33A H 0.005248 0.304706 0.163833 0.042 Uiso 0.74(3) 1 calc R U P A 1
H33B H -0.021878 0.271429 0.227485 0.042 Uiso 0.74(3) 1 calc R U P A 1
H33C H 0.044773 0.364883 0.218832 0.042 Uiso 0.74(3) 1 calc R U P A 1
C33B C -0.0082(13) 0.3448(18) 0.2196(16) 0.038(5) Uani 0.26(3) 1 d . U P A 2
H33D H 0.040484 0.331465 0.186552 0.057 Uiso 0.26(3) 1 calc R U P A 2
H33E H -0.010867 0.292186 0.244603 0.057 Uiso 0.26(3) 1 calc R U P A 2
H33F H 0.028769 0.394635 0.241648 0.057 Uiso 0.26(3) 1 calc R U P A 2
C34 C -0.23303(19) 0.30468(12) 0.17030(8) 0.0316(4) Uani 1 1 d . . . . .
H34A H -0.314313 0.331597 0.168732 0.047 Uiso 1 1 calc R U . . .
H34B H -0.233092 0.250318 0.193756 0.047 Uiso 1 1 calc R U . . .
H34C H -0.211038 0.289850 0.131022 0.047 Uiso 1 1 calc R U . . .
C35 C -0.23715(14) 0.70130(10) 0.16845(7) 0.0184(3) Uani 1 1 d . . . . .
H35 H -0.283064 0.688048 0.203476 0.022 Uiso 1 1 calc R U . . .
C36 C -0.13336(17) 0.76533(12) 0.18645(9) 0.0304(4) Uani 1 1 d . . . . .
H36A H -0.081280 0.738181 0.217415 0.046 Uiso 1 1 calc R U . . .
H36B H -0.167352 0.821208 0.200355 0.046 Uiso 1 1 calc R U . . .
H36C H -0.085041 0.777574 0.153097 0.046 Uiso 1 1 calc R U . . .
C37 C -0.32583(18) 0.74361(12) 0.12301(8) 0.0316(4) Uani 1 1 d . . . . .
H37A H -0.281613 0.761204 0.089279 0.047 Uiso 1 1 calc R U . . .
H37B H -0.363392 0.796318 0.139506 0.047 Uiso 1 1 calc R U . . .
H37C H -0.389260 0.700406 0.111152 0.047 Uiso 1 1 calc R U . . .
P1 P 0.56307(4) 0.69713(3) 0.50328(2) 0.01586(8) Uani 1 1 d . . . . .
F1 F 0.54922(9) 0.71705(7) 0.43508(4) 0.0254(2) Uani 1 1 d . . . . .
F2 F 0.41922(9) 0.70488(7) 0.50744(4) 0.0266(2) Uani 1 1 d . . . . .
F3 F 0.54905(10) 0.59237(6) 0.48992(4) 0.0294(2) Uani 1 1 d . . . . .
F4 F 0.70847(9) 0.68808(7) 0.49842(4) 0.0291(2) Uani 1 1 d . . . . .
F5 F 0.57827(9) 0.80095(6) 0.51603(5) 0.0290(2) Uani 1 1 d . . . . .
F6 F 0.57960(11) 0.67571(8) 0.57103(4) 0.0346(3) Uani 1 1 d . . . . .
N6 N 0.93342(14) 1.00471(11) 0.41902(7) 0.0313(3) Uani 1 1 d . . . . .
C38 C 0.88601(15) 0.96379(11) 0.45283(7) 0.0242(3) Uani 1 1 d . . . . .
C39 C 0.82814(17) 0.90971(12) 0.49582(8) 0.0283(4) Uani 1 1 d . . . . .
H39A H 0.799726 0.853587 0.478085 0.043 Uiso 1 1 calc R U . . .
H39B H 0.758711 0.942220 0.510118 0.043 Uiso 1 1 calc R U . . .
H39C H 0.887093 0.896990 0.528136 0.043 Uiso 1 1 calc R U . . .

loop_
_atom_site_aniso_label
_atom_site_aniso_U_11
_atom_site_aniso_U_22
_atom_site_aniso_U_33
_atom_site_aniso_U_23
_atom_site_aniso_U_13
_atom_site_aniso_U_12
Cu1 0.01102(9) 0.01403(9) 0.01196(8) 0.00053(6) -0.00046(6) -0.00090(6)
N1 0.0116(6) 0.0136(6) 0.0127(5) 0.0019(4) 0.0001(4) -0.0001(4)
N2 0.0117(6) 0.0125(5) 0.0122(5) 0.0014(4) 0.0013(4) -0.0002(4)
N3 0.0150(6) 0.0156(6) 0.0118(5) 0.0005(4) 0.0015(4) 0.0005(5)
N4 0.0124(6) 0.0170(6) 0.0123(5) 0.0002(4) 0.0020(4) 0.0021(4)
N5 0.0109(6) 0.0143(6) 0.0115(5) 0.0006(4) 0.0005(4) 0.0001(4)
C1 0.0143(7) 0.0133(6) 0.0112(6) -0.0002(5) 0.0017(5) 0.0002(5)
C2 0.0124(7) 0.0175(7) 0.0129(6) 0.0005(5) 0.0002(5) 0.0016(5)
C3 0.0110(6) 0.0184(7) 0.0140(6) 0.0003(5) 0.0001(5) 0.0007(5)
C4 0.0156(7) 0.0124(6) 0.0162(6) 0.0033(5) 0.0022(5) 0.0003(5)
C5 0.0139(7) 0.0116(6) 0.0132(6) -0.0005(5) 0.0003(5) -0.0014(5)
C6 0.0153(7) 0.0145(6) 0.0117(6) -0.0024(5) 0.0014(5) 0.0004(5)
C7 0.0176(7) 0.0175(7) 0.0133(6) -0.0016(5) 0.0047(5) -0.0013(5)
C8 0.0232(8) 0.0157(7) 0.0125(6) 0.0017(5) 0.0035(5) -0.0033(6)
C9 0.0189(7) 0.0141(7) 0.0143(6) 0.0014(5) -0.0002(5) -0.0013(5)
C10 0.0182(7) 0.0199(7) 0.0119(6) -0.0009(5) 0.0036(5) 0.0049(6)
C11 0.0139(7) 0.0124(6) 0.0113(6) 0.0014(5) 0.0012(5) 0.0017(5)
C12 0.0103(7) 0.0220(7) 0.0179(7) -0.0001(6) -0.0004(5) -0.0004(5)
C13 0.0106(7) 0.0225(7) 0.0190(7) 0.0017(6) 0.0020(5) 0.0005(5)
C14 0.0107(6) 0.0135(6) 0.0157(6) 0.0030(5) 0.0001(5) -0.0016(5)
C15 0.0120(7) 0.0168(7) 0.0157(6) 0.0008(5) 0.0022(5) -0.0004(5)
C16 0.0181(7) 0.0155(7) 0.0212(7) 0.0003(6) 0.0020(6) 0.0016(5)
C17 0.0189(7) 0.0163(7) 0.0210(7) 0.0069(6) 0.0002(6) 0.0004(6)
C18 0.0152(7) 0.0199(7) 0.0151(6) 0.0038(6) 0.0016(5) -0.0019(5)
C19 0.0116(6) 0.0152(7) 0.0161(7) 0.0005(5) 0.0010(5) -0.0016(5)
C20 0.0201(7) 0.0185(7) 0.0145(6) -0.0003(5) 0.0025(5) 0.0027(6)
C21 0.0310(9) 0.0284(9) 0.0191(7) -0.0052(6) 0.0006(6) -0.0019(7)
C22 0.0220(8) 0.0249(8) 0.0227(8) 0.0022(6) 0.0073(6) 0.0020(6)
C23 0.0182(7) 0.0170(7) 0.0146(6) 0.0007(5) 0.0007(5) 0.0009(5)
C24 0.0200(8) 0.0279(8) 0.0256(8) -0.0042(7) 0.0071(6) 0.0000(6)
C25 0.0217(8) 0.0270(8) 0.0290(8) -0.0101(7) 0.0001(7) -0.0044(7)
C26 0.0105(6) 0.0163(6) 0.0096(6) -0.0002(5) 0.0001(5) -0.0003(5)
C27 0.0118(7) 0.0164(7) 0.0148(6) -0.0009(5) -0.0023(5) -0.0002(5)
C28 0.0186(7) 0.0208(7) 0.0174(7) -0.0057(6) 0.0024(6) 0.0018(6)
C29 0.0213(8) 0.0270(8) 0.0134(6) -0.0025(6) 0.0051(6) -0.0020(6)
C30 0.0190(7) 0.0215(7) 0.0145(6) 0.0030(6) 0.0021(5) -0.0024(6)
C31 0.0135(7) 0.0162(7) 0.0132(6) 0.0008(5) -0.0006(5) 0.0005(5)
C32 0.0176(7) 0.0160(7) 0.0194(7) 0.0010(6) -0.0011(6) 0.0025(5)
C33A 0.0232(16) 0.028(2) 0.032(2) 0.0031(16) -0.0061(14) 0.0084(14)
C33B 0.023(4) 0.035(8) 0.055(12) 0.020(7) -0.004(5) 0.001(4)
C34 0.0450(11) 0.0232(9) 0.0265(9) -0.0002(7) 0.0006(8) -0.0118(8)
C35 0.0200(8) 0.0150(7) 0.0204(7) 0.0033(6) 0.0041(6) 0.0029(6)
C36 0.0290(9) 0.0232(8) 0.0399(10) -0.0100(7) 0.0095(8) -0.0043(7)
C37 0.0332(10) 0.0278(9) 0.0338(9) 0.0107(7) 0.0011(8) 0.0122(7)
P1 0.01799(19) 0.01580(18) 0.01380(17) -0.00104(14) 0.00107(14) 0.00258(14)
F1 0.0292(5) 0.0310(5) 0.0157(4) 0.0044(4) -0.0012(4) -0.0017(4)
F2 0.0186(5) 0.0272(5) 0.0346(5) -0.0034(4) 0.0066(4) -0.0006(4)
F3 0.0420(6) 0.0147(4) 0.0330(5) -0.0019(4) 0.0144(5) 0.0015(4)
F4 0.0175(5) 0.0401(6) 0.0296(5) -0.0058(4) 0.0002(4) 0.0072(4)
F5 0.0289(5) 0.0193(5) 0.0394(6) -0.0107(4) 0.0059(4) -0.0031(4)
F6 0.0446(7) 0.0455(6) 0.0139(4) 0.0020(4) 0.0023(4) 0.0123(5)
N6 0.0242(8) 0.0337(8) 0.0356(8) 0.0069(7) -0.0027(6) 0.0001(6)
C38 0.0216(8) 0.0227(8) 0.0276(8) -0.0031(7) -0.0044(6) 0.0025(6)
C39 0.0273(9) 0.0294(9) 0.0282(9) 0.0001(7) 0.0010(7) -0.0037(7)

loop_
_atom_type_symbol
_atom_type_description
_atom_type_scat_dispersion_real
_atom_type_scat_dispersion_imag
_atom_type_scat_source
C C 0.0033 0.0016 'International Tables Vol C Tables 4.2.6.8 and 6.1.1.4'
H H 0.0000 0.0000 'International Tables Vol C Tables 4.2.6.8 and 6.1.1.4'
Cu Cu 0.3201 1.2651 'International Tables Vol C Tables 4.2.6.8 and 6.1.1.4'
F F 0.0171 0.0103 'International Tables Vol C Tables 4.2.6.8 and 6.1.1.4'
N N 0.0061 0.0033 'International Tables Vol C Tables 4.2.6.8 and 6.1.1.4'
P P 0.1023 0.0942 'International Tables Vol C Tables 4.2.6.8 and 6.1.1.4'

loop_
_geom_angle_atom_site_label_1
_geom_angle_atom_site_label_2
_geom_angle_atom_site_label_3
_geom_angle
_geom_angle_site_symmetry_1
_geom_angle_site_symmetry_3
_geom_angle_publ_flag
C1 Cu1 N3 90.43(5) . . ?
C1 Cu1 C11 178.04(6) . . ?
C11 Cu1 N3 89.69(5) . . ?
C1 N1 C3 111.77(12) . . ?
C1 N1 C14 123.12(12) . . ?
C3 N1 C14 124.97(12) . . ?
C1 N2 C2 111.85(12) . . ?
C1 N2 C4 124.10(12) . . ?
C2 N2 C4 124.03(12) . . ?
C5 N3 Cu1 120.20(9) . . ?
C5 N3 C6 119.37(12) . . ?
C6 N3 Cu1 120.42(9) . . ?
C11 N4 C10 123.84(12) . . ?
C11 N4 C13 111.81(12) . . ?
C13 N4 C10 124.35(12) . . ?
C11 N5 C12 111.98(12) . . ?
C11 N5 C26 124.37(12) . . ?
C12 N5 C26 123.64(12) . . ?
N1 C1 Cu1 133.99(10) . . ?
N1 C1 N2 103.43(12) . . ?
N2 C1 Cu1 121.71(10) . . ?
N2 C2 H2 126.8 . . ?
C3 C2 N2 106.35(12) . . ?
C3 C2 H2 126.8 . . ?
N1 C3 H3 126.7 . . ?
C2 C3 N1 106.60(12) . . ?
C2 C3 H3 126.7 . . ?
N2 C4 H4A 108.6 . . ?
N2 C4 H4B 108.6 . . ?
N2 C4 C5 114.82(11) . . ?
H4A C4 H4B 107.5 . . ?
C5 C4 H4A 108.6 . . ?
C5 C4 H4B 108.6 . . ?
N3 C5 C4 116.80(12) . . ?
N3 C5 C9 122.10(13) . . ?
C9 C5 C4 120.96(13) . . ?
N3 C6 C7 122.26(13) . . ?
N3 C6 C10 116.77(12) . . ?
C7 C6 C10 120.93(13) . . ?
C6 C7 H7 120.9 . . ?
C6 C7 C8 118.15(14) . . ?
C8 C7 H7 120.9 . . ?
C7 C8 H8 120.1 . . ?
C7 C8 C9 119.82(13) . . ?
C9 C8 H8 120.1 . . ?
C5 C9 C8 118.27(13) . . ?
C5 C9 H9 120.9 . . ?
C8 C9 H9 120.9 . . ?
N4 C10 C6 113.56(11) . . ?
N4 C10 H10A 108.9 . . ?
N4 C10 H10B 108.9 . . ?
C6 C10 H10A 108.9 . . ?
C6 C10 H10B 108.9 . . ?
H10A C10 H10B 107.7 . . ?
N4 C11 Cu1 122.06(10) . . ?
N5 C11 Cu1 132.85(10) . . ?
N5 C11 N4 103.44(12) . . ?
N5 C12 H12 126.9 . . ?
C13 C12 N5 106.24(13) . . ?
C13 C12 H12 126.9 . . ?
N4 C13 H13 126.7 . . ?
C12 C13 N4 106.53(13) . . ?
C12 C13 H13 126.7 . . ?
C15 C14 N1 118.20(12) . . ?
C15 C14 C19 122.96(13) . . ?
C19 C14 N1 118.82(12) . . ?
C14 C15 C20 121.80(13) . . ?
C16 C15 C14 117.51(13) . . ?
C16 C15 C20 120.64(13) . . ?
C15 C16 H16 119.6 . . ?
C17 C16 C15 120.80(14) . . ?
C17 C16 H16 119.6 . . ?
C16 C17 H17 119.8 . . ?
C18 C17 C16 120.41(14) . . ?
C18 C17 H17 119.8 . . ?
C17 C18 H18 119.4 . . ?
C17 C18 C19 121.20(13) . . ?
C19 C18 H18 119.4 . . ?
C14 C19 C23 123.05(13) . . ?
C18 C19 C14 117.04(13) . . ?
C18 C19 C23 119.91(13) . . ?
C15 C20 H20 108.0 . . ?
C15 C20 C21 113.17(13) . . ?
C15 C20 C22 109.08(12) . . ?
C21 C20 H20 108.0 . . ?
C21 C20 C22 110.52(13) . . ?
C22 C20 H20 108.0 . . ?
C20 C21 H21A 109.5 . . ?
C20 C21 H21B 109.5 . . ?
C20 C21 H21C 109.5 . . ?
H21A C21 H21B 109.5 . . ?
H21A C21 H21C 109.5 . . ?
H21B C21 H21C 109.5 . . ?
C20 C22 H22A 109.5 . . ?
C20 C22 H22B 109.5 . . ?
C20 C22 H22C 109.5 . . ?
H22A C22 H22B 109.5 . . ?
H22A C22 H22C 109.5 . . ?
H22B C22 H22C 109.5 . . ?
C19 C23 H23 108.2 . . ?
C19 C23 C24 111.28(12) . . ?
C19 C23 C25 110.72(13) . . ?
C24 C23 H23 108.2 . . ?
C25 C23 H23 108.2 . . ?
C25 C23 C24 110.26(13) . . ?
C23 C24 H24A 109.5 . . ?
C23 C24 H24B 109.5 . . ?
C23 C24 H24C 109.5 . . ?
H24A C24 H24B 109.5 . . ?
H24A C24 H24C 109.5 . . ?
H24B C24 H24C 109.5 . . ?
C23 C25 H25A 109.5 . . ?
C23 C25 H25B 109.5 . . ?
C23 C25 H25C 109.5 . . ?
H25A C25 H25B 109.5 . . ?
H25A C25 H25C 109.5 . . ?
H25B C25 H25C 109.5 . . ?
C27 C26 N5 118.17(12) . . ?
C31 C26 N5 118.05(12) . . ?
C31 C26 C27 123.76(13) . . ?
C26 C27 C32 122.40(13) . . ?
C28 C27 C26 116.82(13) . . ?
C28 C27 C32 120.78(13) . . ?
C27 C28 H28 119.6 . . ?
C29 C28 C27 120.71(14) . . ?
C29 C28 H28 119.6 . . ?
C28 C29 H29 119.5 . . ?
C30 C29 C28 121.03(14) . . ?
C30 C29 H29 119.5 . . ?
C29 C30 H30 119.8 . . ?
C29 C30 C31 120.49(14) . . ?
C31 C30 H30 119.8 . . ?
C26 C31 C30 117.18(13) . . ?
C26 C31 C35 122.58(13) . . ?
C30 C31 C35 120.21(13) . . ?
C27 C32 H32 108.9 . . ?
C27 C32 H32A 103.4 . . ?
C27 C32 C33A 112.2(3) . . ?
C27 C32 C33B 109.8(6) . . ?
C27 C32 C34 110.37(13) . . ?
C33A C32 H32 108.9 . . ?
C33B C32 H32A 103.4 . . ?
C34 C32 H32 108.9 . . ?
C34 C32 H32A 103.4 . . ?
C34 C32 C33A 107.6(4) . . ?
C34 C32 C33B 124.1(13) . . ?
C32 C33A H33A 109.5 . . ?
C32 C33A H33B 109.5 . . ?
C32 C33A H33C 109.5 . . ?
H33A C33A H33B 109.5 . . ?
H33A C33A H33C 109.5 . . ?
H33B C33A H33C 109.5 . . ?
C32 C33B H33D 109.5 . . ?
C32 C33B H33E 109.5 . . ?
C32 C33B H33F 109.5 . . ?
H33D C33B H33E 109.5 . . ?
H33D C33B H33F 109.5 . . ?
H33E C33B H33F 109.5 . . ?
C32 C34 H34A 109.5 . . ?
C32 C34 H34B 109.5 . . ?
C32 C34 H34C 109.5 . . ?
H34A C34 H34B 109.5 . . ?
H34A C34 H34C 109.5 . . ?
H34B C34 H34C 109.5 . . ?
C31 C35 H35 107.9 . . ?
C31 C35 C36 110.16(13) . . ?
C31 C35 C37 111.48(13) . . ?
C36 C35 H35 107.9 . . ?
C37 C35 H35 107.9 . . ?
C37 C35 C36 111.24(14) . . ?
C35 C36 H36A 109.5 . . ?
C35 C36 H36B 109.5 . . ?
C35 C36 H36C 109.5 . . ?
H36A C36 H36B 109.5 . . ?
H36A C36 H36C 109.5 . . ?
H36B C36 H36C 109.5 . . ?
C35 C37 H37A 109.5 . . ?
C35 C37 H37B 109.5 . . ?
C35 C37 H37C 109.5 . . ?
H37A C37 H37B 109.5 . . ?
H37A C37 H37C 109.5 . . ?
H37B C37 H37C 109.5 . . ?
F1 P1 F3 89.45(5) . . ?
F1 P1 F4 89.14(5) . . ?
F2 P1 F1 90.46(5) . . ?
F2 P1 F3 89.91(6) . . ?
F2 P1 F4 179.17(6) . . ?
F2 P1 F6 90.69(6) . . ?
F3 P1 F4 89.35(6) . . ?
F5 P1 F1 90.18(6) . . ?
F5 P1 F2 90.65(5) . . ?
F5 P1 F3 179.33(6) . . ?
F5 P1 F4 90.08(6) . . ?
F5 P1 F6 90.57(6) . . ?
F6 P1 F1 178.62(6) . . ?
F6 P1 F3 89.79(6) . . ?
F6 P1 F4 89.70(6) . . ?
N6 C38 C39 178.41(19) . . ?
C38 C39 H39A 109.5 . . ?
C38 C39 H39B 109.5 . . ?
C38 C39 H39C 109.5 . . ?
H39A C39 H39B 109.5 . . ?
H39A C39 H39C 109.5 . . ?
H39B C39 H39C 109.5 . . ?

loop_
_geom_bond_atom_site_label_1
_geom_bond_atom_site_label_2
_geom_bond_distance
_geom_bond_site_symmetry_2
_geom_bond_publ_flag
Cu1 N3 2.2686(12) . ?
Cu1 C1 1.9041(14) . ?
Cu1 C11 1.9043(14) . ?
N1 C1 1.3610(18) . ?
N1 C3 1.3901(18) . ?
N1 C14 1.4474(17) . ?
N2 C1 1.3640(17) . ?
N2 C2 1.3896(18) . ?
N2 C4 1.4714(18) . ?
N3 C5 1.3392(18) . ?
N3 C6 1.3419(18) . ?
N4 C10 1.4662(17) . ?
N4 C11 1.3622(18) . ?
N4 C13 1.3838(19) . ?
N5 C11 1.3566(17) . ?
N5 C12 1.3877(18) . ?
N5 C26 1.4441(17) . ?
C2 H2 0.9500 . ?
C2 C3 1.351(2) . ?
C3 H3 0.9500 . ?
C4 H4A 0.9900 . ?
C4 H4B 0.9900 . ?
C4 C5 1.517(2) . ?
C5 C9 1.3894(19) . ?
C6 C7 1.3873(19) . ?
C6 C10 1.515(2) . ?
C7 H7 0.9500 . ?
C7 C8 1.390(2) . ?
C8 H8 0.9500 . ?
C8 C9 1.390(2) . ?
C9 H9 0.9500 . ?
C10 H10A 0.9900 . ?
C10 H10B 0.9900 . ?
C12 H12 0.9500 . ?
C12 C13 1.352(2) . ?
C13 H13 0.9500 . ?
C14 C15 1.402(2) . ?
C14 C19 1.4029(19) . ?
C15 C16 1.393(2) . ?
C15 C20 1.5228(19) . ?
C16 H16 0.9500 . ?
C16 C17 1.389(2) . ?
C17 H17 0.9500 . ?
C17 C18 1.383(2) . ?
C18 H18 0.9500 . ?
C18 C19 1.397(2) . ?
C19 C23 1.520(2) . ?
C20 H20 1.0000 . ?
C20 C21 1.529(2) . ?
C20 C22 1.536(2) . ?
C21 H21A 0.9800 . ?
C21 H21B 0.9800 . ?
C21 H21C 0.9800 . ?
C22 H22A 0.9800 . ?
C22 H22B 0.9800 . ?
C22 H22C 0.9800 . ?
C23 H23 1.0000 . ?
C23 C24 1.533(2) . ?
C23 C25 1.530(2) . ?
C24 H24A 0.9800 . ?
C24 H24B 0.9800 . ?
C24 H24C 0.9800 . ?
C25 H25A 0.9800 . ?
C25 H25B 0.9800 . ?
C25 H25C 0.9800 . ?
C26 C27 1.399(2) . ?
C26 C31 1.3951(19) . ?
C27 C28 1.397(2) . ?
C27 C32 1.520(2) . ?
C28 H28 0.9500 . ?
C28 C29 1.385(2) . ?
C29 H29 0.9500 . ?
C29 C30 1.383(2) . ?
C30 H30 0.9500 . ?
C30 C31 1.397(2) . ?
C31 C35 1.519(2) . ?
C32 H32 1.0000 . ?
C32 H32A 1.0000 . ?
C32 C33A 1.529(5) . ?
C32 C33B 1.566(15) . ?
C32 C34 1.525(2) . ?
C33A H33A 0.9800 . ?
C33A H33B 0.9800 . ?
C33A H33C 0.9800 . ?
C33B H33D 0.9800 . ?
C33B H33E 0.9800 . ?
C33B H33F 0.9800 . ?
C34 H34A 0.9800 . ?
C34 H34B 0.9800 . ?
C34 H34C 0.9800 . ?
C35 H35 1.0000 . ?
C35 C36 1.531(2) . ?
C35 C37 1.530(2) . ?
C36 H36A 0.9800 . ?
C36 H36B 0.9800 . ?
C36 H36C 0.9800 . ?
C37 H37A 0.9800 . ?
C37 H37B 0.9800 . ?
C37 H37C 0.9800 . ?
P1 F1 1.6054(9) . ?
P1 F2 1.5954(10) . ?
P1 F3 1.6075(10) . ?
P1 F4 1.6159(10) . ?
P1 F5 1.5925(10) . ?
P1 F6 1.6010(10) . ?
N6 C38 1.144(2) . ?
C38 C39 1.459(2) . ?
C39 H39A 0.9800 . ?
C39 H39B 0.9800 . ?
C39 H39C 0.9800 . ?

loop_
_geom_torsion_atom_site_label_1
_geom_torsion_atom_site_label_2
_geom_torsion_atom_site_label_3
_geom_torsion_atom_site_label_4
_geom_torsion
_geom_torsion_site_symmetry_1
_geom_torsion_site_symmetry_2
_geom_torsion_site_symmetry_3
_geom_torsion_site_symmetry_4
_geom_torsion_publ_flag
Cu1 N3 C5 C4 -4.70(16) . . . . ?
Cu1 N3 C5 C9 179.61(10) . . . . ?
Cu1 N3 C6 C7 178.83(10) . . . . ?
Cu1 N3 C6 C10 -3.50(17) . . . . ?
N1 C14 C15 C16 -176.86(13) . . . . ?
N1 C14 C15 C20 0.5(2) . . . . ?
N1 C14 C19 C18 175.43(12) . . . . ?
N1 C14 C19 C23 -4.4(2) . . . . ?
N2 C2 C3 N1 -0.38(15) . . . . ?
N2 C4 C5 N3 51.80(17) . . . . ?
N2 C4 C5 C9 -132.46(14) . . . . ?
N3 C5 C9 C8 1.5(2) . . . . ?
N3 C6 C7 C8 1.5(2) . . . . ?
N3 C6 C10 N4 51.86(18) . . . . ?
N5 C12 C13 N4 -0.08(16) . . . . ?
N5 C26 C27 C28 177.10(12) . . . . ?
N5 C26 C27 C32 -2.1(2) . . . . ?
N5 C26 C31 C30 -178.26(12) . . . . ?
N5 C26 C31 C35 3.8(2) . . . . ?
C1 N1 C3 C2 0.23(16) . . . . ?
C1 N1 C14 C15 98.25(16) . . . . ?
C1 N1 C14 C19 -80.46(17) . . . . ?
C1 N2 C2 C3 0.42(16) . . . . ?
C1 N2 C4 C5 -60.24(17) . . . . ?
C2 N2 C1 Cu1 -170.98(9) . . . . ?
C2 N2 C1 N1 -0.27(15) . . . . ?
C2 N2 C4 C5 121.12(14) . . . . ?
C3 N1 C1 Cu1 169.02(11) . . . . ?
C3 N1 C1 N2 0.03(15) . . . . ?
C3 N1 C14 C15 -77.08(18) . . . . ?
C3 N1 C14 C19 104.21(16) . . . . ?
C4 N2 C1 Cu1 10.23(18) . . . . ?
C4 N2 C1 N1 -179.06(12) . . . . ?
C4 N2 C2 C3 179.21(12) . . . . ?
C4 C5 C9 C8 -173.99(13) . . . . ?
C5 N3 C6 C7 -0.1(2) . . . . ?
C5 N3 C6 C10 177.56(12) . . . . ?
C6 N3 C5 C4 174.25(12) . . . . ?
C6 N3 C5 C9 -1.4(2) . . . . ?
C6 C7 C8 C9 -1.4(2) . . . . ?
C7 C6 C10 N4 -130.43(14) . . . . ?
C7 C8 C9 C5 -0.1(2) . . . . ?
C10 N4 C11 Cu1 13.71(19) . . . . ?
C10 N4 C11 N5 -179.25(12) . . . . ?
C10 N4 C13 C12 179.28(13) . . . . ?
C10 C6 C7 C8 -176.08(13) . . . . ?
C11 N4 C10 C6 -63.22(18) . . . . ?
C11 N4 C13 C12 0.09(17) . . . . ?
C11 N5 C12 C13 0.06(17) . . . . ?
C11 N5 C26 C27 90.75(17) . . . . ?
C11 N5 C26 C31 -90.89(17) . . . . ?
C12 N5 C11 Cu1 164.97(11) . . . . ?
C12 N5 C11 N4 -0.01(15) . . . . ?
C12 N5 C26 C27 -88.20(17) . . . . ?
C12 N5 C26 C31 90.17(17) . . . . ?
C13 N4 C10 C6 117.68(15) . . . . ?
C13 N4 C11 Cu1 -167.09(10) . . . . ?
C13 N4 C11 N5 -0.05(15) . . . . ?
C14 N1 C1 Cu1 -6.9(2) . . . . ?
C14 N1 C1 N2 -175.86(12) . . . . ?
C14 N1 C3 C2 176.02(13) . . . . ?
C14 C15 C16 C17 0.6(2) . . . . ?
C14 C15 C20 C21 142.34(15) . . . . ?
C14 C15 C20 C22 -94.19(16) . . . . ?
C14 C19 C23 C24 -126.10(15) . . . . ?
C14 C19 C23 C25 110.91(16) . . . . ?
C15 C14 C19 C18 -3.2(2) . . . . ?
C15 C14 C19 C23 176.91(13) . . . . ?
C15 C16 C17 C18 -1.4(2) . . . . ?
C16 C15 C20 C21 -40.4(2) . . . . ?
C16 C15 C20 C22 83.11(17) . . . . ?
C16 C17 C18 C19 -0.2(2) . . . . ?
C17 C18 C19 C14 2.4(2) . . . . ?
C17 C18 C19 C23 -177.77(14) . . . . ?
C18 C19 C23 C24 54.04(18) . . . . ?
C18 C19 C23 C25 -68.96(18) . . . . ?
C19 C14 C15 C16 1.8(2) . . . . ?
C19 C14 C15 C20 179.18(13) . . . . ?
C20 C15 C16 C17 -176.86(14) . . . . ?
C26 N5 C11 Cu1 -14.1(2) . . . . ?
C26 N5 C11 N4 -179.06(12) . . . . ?
C26 N5 C12 C13 179.12(13) . . . . ?
C26 C27 C28 C29 1.3(2) . . . . ?
C26 C27 C32 C33A -133.1(4) . . . . ?
C26 C27 C32 C33B -112.8(17) . . . . ?
C26 C27 C32 C34 106.90(17) . . . . ?
C26 C31 C35 C36 107.19(16) . . . . ?
C26 C31 C35 C37 -128.81(15) . . . . ?
C27 C26 C31 C30 0.0(2) . . . . ?
C27 C26 C31 C35 -177.88(14) . . . . ?
C27 C28 C29 C30 -0.3(2) . . . . ?
C28 C27 C32 C33A 47.7(4) . . . . ?
C28 C27 C32 C33B 68.0(17) . . . . ?
C28 C27 C32 C34 -72.27(18) . . . . ?
C28 C29 C30 C31 -1.0(2) . . . . ?
C29 C30 C31 C26 1.1(2) . . . . ?
C29 C30 C31 C35 179.02(14) . . . . ?
C30 C31 C35 C36 -70.63(18) . . . . ?
C30 C31 C35 C37 53.37(19) . . . . ?
C31 C26 C27 C28 -1.2(2) . . . . ?
C31 C26 C27 C32 179.64(13) . . . . ?
C32 C27 C28 C29 -179.50(14) . . . . ?
